data_7052935
loop_
_publ_author_name
'Tommasino, Jean-Bernard'
'Chastanet, Guillaume'
'Guennic, Boris Le'
'Robert, Vincent'
'Pilet, Guillaume'

_publ_section_title
;
 A 1D coordination polymer built on asymmetric \m1,1,3-azide bridge: from
 unusual topology to magnetic properties and Cu(ii)/Cu(i) redox
 reversibility
;
_journal_issue 11
_journal_name_full 'New Journal of Chemistry'
_journal_page_first 2228
_journal_paper_doi 10.1039/c2nj40302a
_journal_volume 36
_journal_year 2012
_chemical_formula_moiety 'Cu1 H4.8 N6.8 O1.2'
_chemical_formula_sum 'Cu H4.8 N6.8 O1.2'
_chemical_formula_weight 182.83
_space_group_IT_number 62
_symmetry_cell_setting orthorhombic
_symmetry_space_group_name_Hall '-P 2ac 2n'
_symmetry_space_group_name_H-M 'P n m a'
_atom_sites_solution_hydrogens difmap
_atom_sites_solution_primary direct
_cell_angle_alpha 90.0
_cell_angle_beta 90.0
_cell_angle_gamma 90.0
_cell_formula_units_Z 4
_cell_length_a 6.3808(3)
_cell_length_b 7.4452(3)
_cell_length_c 12.7044(5)
_cell_measurement_reflns_used 2853
_cell_measurement_temperature 293
_cell_measurement_theta_max 29
_cell_measurement_theta_min 3
_cell_volume 603.54(4)
_computing_cell_refinement 'CrysAlis, (Oxford Diffraction, 2002)'
_computing_data_collection 'Xcalibur, (Oxford Diffraction, 2002)'
_computing_data_reduction 'CrysAlis, (Oxford Diffraction, 2002)'
_computing_molecular_graphics 'CAMERON (Watkin et al., 1996)'
_computing_publication_material 'CRYSTALS (Betteridge et al., 2003)'
_computing_structure_refinement 'CRYSTALS (Betteridge et al., 2003)'
_computing_structure_solution 'SIR97 (Altomare et al., 1999)'
_diffrn_ambient_temperature 293
_diffrn_measured_fraction_theta_full 0.992
_diffrn_measured_fraction_theta_max 0.917
_diffrn_measurement_device Area
_diffrn_measurement_device_type 'Oxford Diffraction XCALIBUR'
_diffrn_measurement_method \w/2\q
_diffrn_radiation_monochromator graphite
_diffrn_radiation_type 'Mo K\a'
_diffrn_radiation_wavelength 0.71073
_diffrn_reflns_av_R_equivalents 0.039
_diffrn_reflns_limit_h_max 8
_diffrn_reflns_limit_h_min -8
_diffrn_reflns_limit_k_max 9
_diffrn_reflns_limit_k_min -9
_diffrn_reflns_limit_l_max 16
_diffrn_reflns_limit_l_min -15
_diffrn_reflns_number 4545
_diffrn_reflns_theta_full 25.140
_diffrn_reflns_theta_max 29.232
_diffrn_reflns_theta_min 3.171
_diffrn_standards_number 0
_exptl_absorpt_coefficient_mu 3.549
_exptl_absorpt_correction_T_max 0.74
_exptl_absorpt_correction_T_min 0.54
_exptl_absorpt_correction_type multi-scan
_exptl_absorpt_process_details 'CrysAlis, (Oxford Diffraction, 2002)'
_exptl_crystal_colour green
_exptl_crystal_density_diffrn 2.012
_exptl_crystal_density_method 'not measured'
_exptl_crystal_description needle
_exptl_crystal_F_000 222.000
_exptl_crystal_size_max 0.210
_exptl_crystal_size_mid 0.089
_exptl_crystal_size_min 0.085
_refine_diff_density_max 0.15
_refine_diff_density_min -0.35
_refine_ls_extinction_method None
_refine_ls_goodness_of_fit_ref 1.1142
_refine_ls_hydrogen_treatment noref
_refine_ls_matrix_type full
_refine_ls_number_parameters 56
_refine_ls_number_reflns 659
_refine_ls_number_restraints 6
_refine_ls_R_factor_all 0.0290
_refine_ls_R_factor_gt 0.0237
_refine_ls_shift/su_max 0.0003963
_refine_ls_shift/su_mean 0.0000196
_refine_ls_structure_factor_coef F
_refine_ls_weighting_details
;
Method, part 1, Chebychev polynomial, (Watkin, 1994, Prince, 1982)
[weight] = 1.0/[A~0~*T~0~(x)+A~1~*T~1~(x) ... +A~n-1~]*T~n-1~(x)]
where A~i~ are the Chebychev coefficients listed below and x= Fcalc/Fmax
Method = Robust Weighting (Prince, 1982)
W = [weight] * [1-(deltaF/6*sigmaF)^2^]^2^
A~i~ are:
3.46 -0.289 2.56
;
_refine_ls_weighting_scheme calc
_refine_ls_wR_factor_all 0.0298
_refine_ls_wR_factor_gt 0.0270
_refine_ls_wR_factor_ref 0.0256
_reflns_limit_h_max 8
_reflns_limit_h_min 0
_reflns_limit_k_max 9
_reflns_limit_k_min 0
_reflns_limit_l_max 16
_reflns_limit_l_min 0
_reflns_number_gt 700
_reflns_number_total 810
_reflns_threshold_expression I>2.0\s(I)
_oxford_diffrn_Wilson_B_factor 0.00
_oxford_diffrn_Wilson_scale 0.00
_oxford_refine_ls_r_factor_ref 0.0222
_oxford_refine_ls_scale 2.810(7)
_oxford_reflns_number_all 809
_oxford_reflns_threshold_expression_ref I>3.0\s(I)
_cod_data_source_file c2nj40302a.txt
_cod_data_source_block 1
_cod_depositor_comments
;
The following automatic conversions were performed:

'_symmetry_cell_setting' value 'Orthorhombic' changed to
'orthorhombic' according to
/home/saulius/struct/CIF-dictionaries/cif_core.dic dictionary named
'cif_core.dic' version 2.4.2 from
2011-04-26.

'_atom_sites_solution_primary' value 'Direct' changed to
'direct' according to
/home/saulius/struct/CIF-dictionaries/cif_core.dic dictionary named
'cif_core.dic' version 2.4.2 from 2011-04-26.

Automatic conversion script
Id: cif_fix_values 1891 2012-01-12 08:04:46Z andrius 
;
_cod_original_cell_volume 603.53(6)
_cod_original_sg_symbol_H-M 'P n m a '
_cod_original_formula_sum 'Cu1 H4.8 N6.8 O1.2'
_cod_database_code 7052935

loop_
_symmetry_equiv_pos_as_xyz
x,y,z
-x,-y,-z
-x+1/2,y+1/2,z+1/2
x+1/2,-y+1/2,-z+1/2
x,-y+1/2,z
-x,y+1/2,-z
-x+1/2,-y,z+1/2
x+1/2,y,-z+1/2

loop_
_atom_site_label
_atom_site_type_symbol
_atom_site_fract_x
_atom_site_fract_y
_atom_site_fract_z
_atom_site_U_iso_or_equiv
_atom_site_occupancy
_atom_site_adp_type
_atom_site_refinement_flags_posn
_atom_site_refinement_flags_adp
Cu1 Cu 0.72579(5) 0.7500 0.64036(2) 0.0208 1.0000 Uani S T
N1 N 0.8542(3) 0.7500 0.78932(17) 0.0260 1.0000 Uani S T
N2 N 0.7321(3) 0.7500 0.86019(16) 0.0249 1.0000 Uani S T
N3 N 0.6158(4) 0.7500 0.9299(2) 0.0461 1.0000 Uani S T
N11 N 0.6194(4) 0.7500 0.48846(18) 0.0318 1.0000 Uani S T
N12 N 0.7359(3) 0.7500 0.41621(18) 0.0261 1.0000 Uani S T
N13 N 0.8458(5) 0.7500 0.3434(2) 0.0438 1.0000 Uani S T
O21 O 0.73069(10) 0.48450(10) 0.63787(10) 0.0510 0.6000 Uani . U
N21 N 0.73069(10) 0.48450(10) 0.63787(10) 0.0151 0.4000 Uani . U
H213 H 0.6982 0.4379 0.6989 0.0590 0.8000 Uiso . .
H215 H 0.8556 0.4568 0.6175 0.0589 0.8000 Uiso . .
H214 H 0.6506 0.4510 0.5861 0.0596 0.8000 Uiso . .

loop_
_atom_site_aniso_label
_atom_site_aniso_U_11
_atom_site_aniso_U_22
_atom_site_aniso_U_33
_atom_site_aniso_U_23
_atom_site_aniso_U_13
_atom_site_aniso_U_12
Cu1 0.02421(18) 0.02075(18) 0.01738(17) 0.0000 -0.00290(11) 0.0000
N1 0.0215(10) 0.0389(12) 0.0177(9) 0.0000 -0.0006(8) 0.0000
N2 0.0207(10) 0.0321(13) 0.0220(11) 0.0000 -0.0062(8) 0.0000
N3 0.0267(12) 0.086(2) 0.0255(11) 0.0000 0.0021(10) 0.0000
N11 0.0275(11) 0.0471(14) 0.0209(11) 0.0000 -0.0027(9) 0.0000
N12 0.0298(11) 0.0271(11) 0.0214(10) 0.0000 -0.0075(8) 0.0000
N13 0.0429(16) 0.0608(18) 0.0278(13) 0.0000 0.0030(11) 0.0000
O21 0.053(4) 0.047(4) 0.053(4) -0.002(3) -0.004(3) 0.002(3)
N21 0.020(3) 0.010(3) 0.016(3) -0.003(3) -0.001(3) -0.002(3)

loop_
_atom_type_symbol
_atom_type_scat_dispersion_real
_atom_type_scat_dispersion_imag
_atom_type_scat_Cromer_Mann_a1
_atom_type_scat_Cromer_Mann_b1
_atom_type_scat_Cromer_Mann_a2
_atom_type_scat_Cromer_Mann_b2
_atom_type_scat_Cromer_Mann_a3
_atom_type_scat_Cromer_Mann_b3
_atom_type_scat_Cromer_Mann_a4
_atom_type_scat_Cromer_Mann_b4
_atom_type_scat_Cromer_Mann_c
_atom_type_scat_source
C 0.0033 0.0016 2.3100 20.8439 1.0200 10.2075 1.5886 0.5687 0.8650 51.6512 0.2156 'International Tables Vol C 4.2.6.8 and 6.1.1.4'
H 0.0000 0.0000 0.4930 10.5109 0.3229 26.1257 0.1402 3.1424 0.0408 57.7998 0.0030 'International Tables Vol C 4.2.6.8 and 6.1.1.4'
N 0.0061 0.0033 12.2126 0.0057 3.1322 9.8933 2.0125 28.9975 1.1663 0.5826 -11.5290 'International Tables Vol C 4.2.6.8 and 6.1.1.4'
O 0.0106 0.0060 3.0485 13.2771 2.2868 5.7011 1.5463 0.3239 0.8670 32.9089 0.2508 'International Tables Vol C 4.2.6.8 and 6.1.1.4'
S 0.1246 0.1234 6.9053 1.4679 5.2034 22.2151 1.4379 0.2536 1.5863 56.1720 0.8669 'International Tables Vol C 4.2.6.8 and 6.1.1.4'
Cu 0.3201 1.2651 13.3380 3.5828 7.1676 0.2470 5.6158 11.3966 1.6735 64.8126 1.1910 'International Tables Vol C 4.2.6.8 and 6.1.1.4'

loop_
_geom_angle_atom_site_label_1
_geom_angle_site_symmetry_1
_geom_angle_atom_site_label_2
_geom_angle_atom_site_label_3
_geom_angle_site_symmetry_3
_geom_angle
_geom_angle_publ_flag
N1 4_466 Cu1 O21 5_565 91.171(10) yes
N1 4_466 Cu1 N21 5_565 91.171(10) yes
N1 4_466 Cu1 N1 . 92.76(4) yes
O21 5_565 Cu1 N1 . 90.48(4) yes
N21 5_565 Cu1 N1 . 90.48(4) yes
N1 4_466 Cu1 N11 . 91.27(8) yes
O21 5_565 Cu1 N11 . 89.44(4) yes
N21 5_565 Cu1 N11 . 89.44(4) yes
N1 . Cu1 N11 . 175.97(9) yes
N1 4_466 Cu1 O21 . 91.171(10) yes
O21 5_565 Cu1 O21 . 177.42(3) yes
N21 5_565 Cu1 O21 . 177.42(3) yes
N1 . Cu1 O21 . 90.48(4) yes
N11 . Cu1 O21 . 89.44(4) yes
N1 4_466 Cu1 N21 . 91.171(10) yes
O21 5_565 Cu1 N21 . 177.42(3) yes
N21 5_565 Cu1 N21 . 177.42(3) yes
N1 . Cu1 N21 . 90.48(4) yes
N11 . Cu1 N21 . 89.44(4) yes
Cu1 4_566 N1 Cu1 . 134.05(10) yes
Cu1 4_566 N1 N2 . 110.23(16) yes
Cu1 . N1 N2 . 115.72(17) yes
N1 . N2 N3 . 179.1(2) yes
Cu1 . N11 N12 . 121.61(19) yes
N11 . N12 N13 . 178.2(3) yes
Cu1 . O21 H213 . 112.2 no
Cu1 . O21 H215 . 105.0 no
H213 . O21 H215 . 113.0 no
Cu1 . O21 H214 . 106.8 no
H213 . O21 H214 . 114.7 no
H215 . O21 H214 . 104.3 no
Cu1 . N21 H213 . 112.2 no
Cu1 . N21 H215 . 105.0 no
H213 . N21 H215 . 113.0 no
Cu1 . N21 H214 . 106.8 no
H213 . N21 H214 . 114.7 no
H215 . N21 H214 . 104.3 no

loop_
_geom_bond_atom_site_label_1
_geom_bond_atom_site_label_2
_geom_bond_site_symmetry_2
_geom_bond_distance
_geom_bond_publ_flag
Cu1 N1 4_466 2.534(2) yes
Cu1 O21 5_565 1.9772(7) yes
Cu1 N21 5_565 1.9772(7) yes
Cu1 N1 . 2.062(2) yes
Cu1 N11 . 2.046(2) yes
Cu1 O21 . 1.9772(7) yes
Cu1 N21 . 1.9772(7) yes
N1 N2 . 1.191(3) yes
N2 N3 . 1.155(3) yes
N11 N12 . 1.181(3) yes
N12 N13 . 1.160(4) yes
O21 H213 . 0.874 no
O21 H215 . 0.863 no
O21 H214 . 0.869 no
N21 H213 . 0.874 no
N21 H215 . 0.863 no
N21 H214 . 0.869 no

loop_
_geom_hbond_atom_site_label_D
_geom_hbond_atom_site_label_H
_geom_hbond_atom_site_label_A
_geom_hbond_site_symmetry_A
_geom_hbond_angle_DHA
_geom_hbond_distance_DH
_geom_hbond_distance_HA
_geom_hbond_distance_DA
_geom_hbond_publ_flag
O21 H213 N13 3_645 165.31(7) 0.874 2.325 3.179 yes
N21 H213 N13 3_645 165.31(7) 0.874 2.325 3.179 yes
O21 H215 N13 2_766 142.35(6) 0.863 2.499 3.226 yes
N21 H215 N13 2_766 142.35(6) 0.863 2.499 3.226 yes
O21 H214 N11 2_666 150.89(4) 0.869 2.471 3.258 yes
N21 H214 N11 2_666 150.89(4) 0.869 2.471 3.258 yes
